data_7127657
loop_
_publ_author_name
'Nakazato, Takumi'
'Shinokubo, Hiroshi'
'Miyake, Yoshihiro'

_publ_section_title
;
 Complexation of 2,7-diazapyrene with boron for structural and electronic
 tuning.
;
_journal_issue 3
_journal_name_full 'Chemical communications (Cambridge, England)'
_journal_page_first 327
_journal_page_last 330
_journal_paper_doi 10.1039/d0cc07804b
_journal_volume 57
_journal_year 2021
_chemical_formula_moiety 'C27.50 H17.50 B Cl7.50 N O2'
_chemical_formula_sum 'C27.5 H17.5 B Cl7.5 N O2'
_chemical_formula_weight 670.61
_space_group_crystal_system triclinic
_space_group_IT_number 2
_space_group_name_Hall '-P 1'
_space_group_name_H-M_alt 'P -1'
_atom_sites_solution_hydrogens geom
_audit_creation_method SHELXL-2014
_audit_update_record
;
2020-11-21 deposited with the CCDC.	2020-12-18 downloaded from the CCDC.
;
_cell_angle_alpha 86.851(2)
_cell_angle_beta 73.687(2)
_cell_angle_gamma 74.975(2)
_cell_formula_units_Z 2
_cell_length_a 9.5439(2)
_cell_length_b 10.6657(2)
_cell_length_c 14.8023(3)
_cell_measurement_reflns_used 6883
_cell_measurement_temperature 93(2)
_cell_measurement_theta_max 30.8750
_cell_measurement_theta_min 1.9600
_cell_volume 1396.40(5)
_computing_cell_refinement 'CrysAlisPro 1.171.38.41 (Rigaku OD, 2015)'
_computing_data_collection 'CrysAlisPro 1.171.38.41 (Rigaku OD, 2015)'
_computing_data_reduction 'CrysAlisPro 1.171.38.41 (Rigaku OD, 2015)'
_computing_molecular_graphics 'CrystalStructure 4.2'
_computing_publication_material 'CrystalStructure 4.2 (Rigaku, 2015)'
_computing_structure_refinement 'SHELXL-2014 (Sheldrick, 2014)'
_computing_structure_solution 'SHELXT-2014 (Sheldrick, 2014)'
_diffrn_ambient_temperature 93(2)
_diffrn_measured_fraction_theta_full 0.985
_diffrn_measured_fraction_theta_max 0.967
_diffrn_measurement_device_type 'Rigaku Saturn724'
_diffrn_measurement_method \w
_diffrn_radiation_type MoK\a
_diffrn_radiation_wavelength 0.71073
_diffrn_reflns_av_R_equivalents 0.0145
_diffrn_reflns_av_unetI/netI 0.0240
_diffrn_reflns_Laue_measured_fraction_full 0.985
_diffrn_reflns_Laue_measured_fraction_max 0.967
_diffrn_reflns_limit_h_max 12
_diffrn_reflns_limit_h_min -12
_diffrn_reflns_limit_k_max 13
_diffrn_reflns_limit_k_min -13
_diffrn_reflns_limit_l_max 15
_diffrn_reflns_limit_l_min -19
_diffrn_reflns_number 11533
_diffrn_reflns_point_group_measured_fraction_full 0.985
_diffrn_reflns_point_group_measured_fraction_max 0.967
_diffrn_reflns_theta_full 25.242
_diffrn_reflns_theta_max 27.499
_diffrn_reflns_theta_min 1.977
_exptl_absorpt_coefficient_mu 0.788
_exptl_absorpt_correction_T_max 1.00000
_exptl_absorpt_correction_T_min 0.94640
_exptl_absorpt_correction_type multi-scan
_exptl_crystal_colour orange
_exptl_crystal_density_diffrn 1.595
_exptl_crystal_density_method 'not measured'
_exptl_crystal_description prism
_exptl_crystal_F_000 676
_exptl_crystal_size_max 0.219
_exptl_crystal_size_mid 0.110
_exptl_crystal_size_min 0.070
_refine_diff_density_max 0.652
_refine_diff_density_min -0.696
_refine_diff_density_rms 0.086
_refine_ls_extinction_method none
_refine_ls_goodness_of_fit_ref 1.097
_refine_ls_hydrogen_treatment constr
_refine_ls_matrix_type full
_refine_ls_number_parameters 427
_refine_ls_number_reflns 6203
_refine_ls_number_restraints 91
_refine_ls_restrained_S_all 1.090
_refine_ls_R_factor_all 0.0634
_refine_ls_R_factor_gt 0.0551
_refine_ls_shift/su_max 0.133
_refine_ls_shift/su_mean 0.003
_refine_ls_structure_factor_coef Fsqd
_refine_ls_weighting_details 'w=1/[\s^2^(Fo^2^)+(0.0694P)^2^+2.0816P] where P=(Fo^2^+2Fc^2^)/3'
_refine_ls_weighting_scheme calc
_refine_ls_wR_factor_gt 0.1521
_refine_ls_wR_factor_ref 0.1579
_reflns_Friedel_coverage 0.000
_reflns_number_gt 5340
_reflns_number_total 6203
_reflns_threshold_expression 'I > 2\s(I)'
_cod_data_source_file d0cc07804b2.cif
_cod_data_source_block v20200118_nakazato_1_a
_cod_depositor_comments 'Adding full bibliography for 7127657--7127658.cif.'
_cod_original_formula_sum 'C27.50 H17.50 B Cl7.50 N O2'
_cod_database_code 7127657
_shelx_space_group_comment
;
The symmetry employed for this shelxl refinement is uniquely defined
by the following loop, which should always be used as a source of
symmetry information in preference to the above space-group names.
They are only intended as comments.
;
_shelxl_version_number 2014-3

loop_
_space_group_symop_operation_xyz
'x, y, z'
'-x, -y, -z'

loop_
_atom_site_label
_atom_site_type_symbol
_atom_site_fract_x
_atom_site_fract_y
_atom_site_fract_z
_atom_site_U_iso_or_equiv
_atom_site_adp_type
_atom_site_occupancy
_atom_site_site_symmetry_order
_atom_site_calc_flag
_atom_site_refinement_flags_posn
_atom_site_refinement_flags_adp
_atom_site_refinement_flags_occupancy
_atom_site_disorder_assembly
_atom_site_disorder_group
C1 C 0.2875(3) 0.8676(2) 0.43969(16) 0.0174(5) Uani 1 1 d . . . . .
C2 C 0.3408(3) 0.9233(2) 0.50400(16) 0.0167(4) Uani 1 1 d . . . . .
C3 C 0.2737(3) 0.9283(2) 0.60386(16) 0.0190(5) Uani 1 1 d . . . . .
H1 H 0.1908 0.8941 0.6285 0.023 Uiso 1 1 calc R U . . .
C4 C 0.3286(3) 0.9816(2) 0.66281(17) 0.0200(5) Uani 1 1 d . . . . .
H2 H 0.2788 0.9878 0.7268 0.024 Uiso 1 1 calc R U . . .
C5 C 0.5393(3) 0.9714(2) 0.37016(16) 0.0173(5) Uani 1 1 d . . . . .
C6 C 0.4790(3) 0.9174(2) 0.30943(16) 0.0178(5) Uani 1 1 d . . . . .
C7 C 0.4692(3) 0.9736(2) 0.46845(16) 0.0164(5) Uani 1 1 d . . . . .
C8 C 0.1567(3) 0.8103(2) 0.46471(17) 0.0184(5) Uani 1 1 d . . . . .
C9 C 0.1600(3) 0.7060(2) 0.40922(17) 0.0217(5) Uani 1 1 d . . . . .
C10 C 0.0448(3) 0.6428(3) 0.43166(19) 0.0258(5) Uani 1 1 d . . . . .
H3 H 0.0521 0.5708 0.3962 0.031 Uiso 1 1 calc R U . . .
C11 C -0.0802(3) 0.6869(3) 0.50650(19) 0.0266(5) Uani 1 1 d . . . . .
H4 H -0.1571 0.6443 0.5219 0.032 Uiso 1 1 calc R U . . .
C12 C -0.0918(3) 0.7955(2) 0.55927(18) 0.0233(5) Uani 1 1 d . . . . .
H5 H -0.1783 0.8274 0.6081 0.028 Uiso 1 1 calc R U . . .
C13 C 0.0253(3) 0.8556(2) 0.53902(17) 0.0199(5) Uani 1 1 d . . . . .
H6 H 0.0172 0.9271 0.5751 0.024 Uiso 1 1 calc R U . . .
C14 C 0.5373(3) 0.9100(2) 0.20594(16) 0.0186(5) Uani 1 1 d . . . . .
C15 C 0.5369(3) 0.7989(2) 0.15975(17) 0.0212(5) Uani 1 1 d . . . . .
C16 C 0.6055(3) 0.7786(3) 0.06384(18) 0.0253(5) Uani 1 1 d . . . . .
H7 H 0.6106 0.7019 0.0346 0.030 Uiso 1 1 calc R U . . .
C17 C 0.6660(3) 0.8729(3) 0.01238(18) 0.0268(6) Uani 1 1 d . . . . .
H8 H 0.7138 0.8589 -0.0516 0.032 Uiso 1 1 calc R U . . .
C18 C 0.6564(3) 0.9893(3) 0.05510(17) 0.0240(5) Uani 1 1 d . . . . .
H9 H 0.6926 1.0544 0.0192 0.029 Uiso 1 1 calc R U . . .
C19 C 0.5926(3) 1.0073(2) 0.15152(17) 0.0206(5) Uani 1 1 d . . . . .
H10 H 0.5865 1.0847 0.1802 0.025 Uiso 1 1 calc R U . . .
C20 C 0.2003(3) 0.8602(3) 0.22750(16) 0.0211(5) Uani 1 1 d . . . . .
C21 C 0.1360(3) 0.7986(3) 0.17438(19) 0.0306(6) Uani 1 1 d . . . . .
H11 H 0.1629 0.7084 0.1698 0.037 Uiso 1 1 calc R U . . .
C22 C 0.0328(4) 0.8693(3) 0.1283(2) 0.0363(7) Uani 1 1 d . . . . .
H12 H -0.0082 0.8259 0.0935 0.044 Uiso 1 1 calc R U . . .
C23 C -0.0089(3) 1.0022(3) 0.13372(19) 0.0333(7) Uani 1 1 d . . . . .
H13 H -0.0770 1.0489 0.1022 0.040 Uiso 1 1 calc R U . . .
C24 C 0.0511(3) 1.0667(3) 0.18649(18) 0.0282(6) Uani 1 1 d . . . . .
H14 H 0.0221 1.1569 0.1916 0.034 Uiso 1 1 calc R U . . .
C25 C 0.1554(3) 0.9952(3) 0.23178(17) 0.0228(5) Uani 1 1 d . . . . .
H15 H 0.1964 1.0393 0.2661 0.027 Uiso 1 1 calc R U . . .
N1 N 0.3622(2) 0.86242(19) 0.34680(14) 0.0168(4) Uani 1 1 d . . . . .
O1 O 0.4681(2) 0.71062(17) 0.21011(12) 0.0225(4) Uani 1 1 d . . . . .
O2 O 0.2771(2) 0.66675(16) 0.33165(12) 0.0228(4) Uani 1 1 d . . . . .
B1 B 0.3238(3) 0.7726(3) 0.27587(19) 0.0199(5) Uani 1 1 d . . . . .
C26 C -0.0418(9) 0.5361(8) 0.0210(6) 0.0535(19) Uani 0.5 1 d . . P A -1
H16 H -0.1163 0.6047 0.0631 0.064 Uiso 0.5 1 calc R U P A -1
C27 C 0.4223(4) 0.4117(3) 0.2125(2) 0.0389(7) Uani 1 1 d . U . . .
H17 H 0.4001 0.5036 0.2297 0.047 Uiso 0.394(3) 1 calc R U P B 1
H18 H 0.3947 0.5060 0.2226 0.047 Uiso 0.324(3) 1 calc R U P B 2
H19 H 0.3848 0.5044 0.2290 0.047 Uiso 0.283(3) 1 calc R U P B 3
C28 C 0.7194(4) 0.5577(3) 0.3215(2) 0.0380(7) Uani 1 1 d . . . . .
H20 H 0.6591 0.5453 0.2806 0.046 Uiso 1 1 calc R U . . .
Cl1 Cl 0.1110(2) 0.4737(2) 0.07956(15) 0.0631(6) Uani 0.5 1 d . . P A -1
Cl2 Cl 0.0346(3) 0.6132(2) -0.07772(18) 0.0671(6) Uani 0.5 1 d . . P A -1
Cl3 Cl -0.1277(3) 0.4295(3) 0.0152(3) 0.0888(9) Uani 0.5 1 d . . P A -1
Cl4 Cl 0.5707(9) 0.3349(7) 0.2770(7) 0.069(2) Uani 0.283(3) 1 d . . P B 3
Cl5 Cl 0.5189(14) 0.3949(16) 0.0971(10) 0.075(4) Uani 0.283(3) 1 d . U P B 3
Cl6 Cl 0.2820(10) 0.3439(7) 0.2472(5) 0.0468(13) Uani 0.283(3) 1 d . U P B 3
Cl7 Cl 0.4983(13) 0.3332(10) 0.3011(8) 0.063(4) Uani 0.324(3) 1 d . U P B 2
Cl8 Cl 0.550(2) 0.3688(14) 0.0988(11) 0.056(3) Uani 0.324(3) 1 d . U P B 2
Cl9 Cl 0.2603(13) 0.3573(13) 0.2164(9) 0.091(6) Uani 0.324(3) 1 d . U P B 2
Cl10 Cl 0.4582(8) 0.3254(7) 0.3037(4) 0.0416(12) Uani 0.394(3) 1 d . U P B 1
Cl11 Cl 0.5651(16) 0.3838(15) 0.1096(8) 0.073(3) Uani 0.394(3) 1 d . U P B 1
Cl12 Cl 0.2517(8) 0.3837(6) 0.1915(6) 0.0532(13) Uani 0.394(3) 1 d . U P A 1
Cl13 Cl 0.82428(9) 0.66881(8) 0.26990(6) 0.0400(2) Uani 1 1 d . . . . .
Cl14 Cl 0.59769(9) 0.61574(8) 0.43281(6) 0.0449(2) Uani 1 1 d . . . . .
Cl15 Cl 0.84235(11) 0.40690(8) 0.33527(7) 0.0549(3) Uani 1 1 d . . . . .

loop_
_atom_site_aniso_label
_atom_site_aniso_U_11
_atom_site_aniso_U_22
_atom_site_aniso_U_33
_atom_site_aniso_U_23
_atom_site_aniso_U_13
_atom_site_aniso_U_12
C1 0.0192(11) 0.0134(10) 0.0178(11) 0.0010(8) -0.0046(9) -0.0017(8)
C2 0.0183(11) 0.0136(10) 0.0171(11) 0.0009(8) -0.0051(9) -0.0021(8)
C3 0.0180(11) 0.0217(11) 0.0177(11) 0.0012(9) -0.0038(9) -0.0069(9)
C4 0.0204(11) 0.0229(12) 0.0156(11) -0.0001(9) -0.0028(9) -0.0059(9)
C5 0.0179(11) 0.0155(10) 0.0167(11) -0.0005(8) -0.0041(9) -0.0019(9)
C6 0.0199(11) 0.0150(10) 0.0174(11) 0.0009(8) -0.0052(9) -0.0026(9)
C7 0.0166(11) 0.0142(10) 0.0167(11) -0.0001(8) -0.0043(9) -0.0013(9)
C8 0.0208(11) 0.0161(10) 0.0197(11) 0.0038(9) -0.0080(9) -0.0053(9)
C9 0.0271(13) 0.0173(11) 0.0207(11) 0.0028(9) -0.0072(10) -0.0055(10)
C10 0.0347(14) 0.0213(12) 0.0262(13) 0.0026(10) -0.0114(11) -0.0122(11)
C11 0.0271(13) 0.0265(13) 0.0320(14) 0.0050(11) -0.0109(11) -0.0149(11)
C12 0.0216(12) 0.0239(12) 0.0247(12) 0.0026(10) -0.0062(10) -0.0069(10)
C13 0.0224(12) 0.0180(11) 0.0205(11) 0.0018(9) -0.0082(9) -0.0051(9)
C14 0.0179(11) 0.0214(11) 0.0152(11) -0.0009(9) -0.0046(8) -0.0026(9)
C15 0.0204(11) 0.0229(12) 0.0198(11) -0.0010(9) -0.0062(9) -0.0035(9)
C16 0.0245(12) 0.0293(13) 0.0205(12) -0.0072(10) -0.0050(10) -0.0035(10)
C17 0.0230(12) 0.0408(15) 0.0155(11) -0.0028(10) -0.0024(9) -0.0088(11)
C18 0.0222(12) 0.0330(14) 0.0181(11) 0.0054(10) -0.0063(9) -0.0093(10)
C19 0.0189(11) 0.0241(12) 0.0199(11) 0.0008(9) -0.0062(9) -0.0064(9)
C20 0.0226(12) 0.0281(12) 0.0156(11) 0.0018(9) -0.0048(9) -0.0123(10)
C21 0.0381(15) 0.0365(15) 0.0250(13) 0.0035(11) -0.0116(11) -0.0204(13)
C22 0.0384(16) 0.057(2) 0.0256(14) 0.0053(13) -0.0142(12) -0.0274(15)
C23 0.0222(13) 0.0571(19) 0.0223(13) 0.0131(12) -0.0071(10) -0.0144(13)
C24 0.0216(12) 0.0362(15) 0.0229(12) 0.0067(11) -0.0029(10) -0.0054(11)
C25 0.0218(12) 0.0278(13) 0.0185(11) -0.0002(9) -0.0042(9) -0.0075(10)
N1 0.0187(9) 0.0146(9) 0.0174(9) 0.0002(7) -0.0064(7) -0.0031(7)
O1 0.0271(9) 0.0191(8) 0.0205(8) -0.0031(7) -0.0036(7) -0.0070(7)
O2 0.0304(9) 0.0175(8) 0.0207(8) -0.0015(7) -0.0043(7) -0.0093(7)
B1 0.0262(14) 0.0177(12) 0.0175(12) -0.0025(10) -0.0056(10) -0.0083(11)
C26 0.042(4) 0.059(5) 0.053(4) -0.013(3) -0.016(3) 0.005(3)
C27 0.0513(19) 0.0271(14) 0.0382(16) -0.0067(12) -0.0112(14) -0.0098(13)
C28 0.0386(16) 0.0273(14) 0.0458(18) 0.0091(13) -0.0165(14) -0.0009(12)
Cl1 0.0608(12) 0.0683(13) 0.0546(11) -0.0212(10) -0.0261(9) 0.0089(10)
Cl2 0.0643(13) 0.0663(13) 0.0755(14) 0.0120(11) -0.0268(11) -0.0187(11)
Cl3 0.0674(15) 0.0709(15) 0.143(3) 0.0094(16) -0.0402(16) -0.0316(13)
Cl4 0.089(5) 0.0273(18) 0.129(6) 0.005(3) -0.093(5) -0.014(3)
Cl5 0.070(5) 0.130(9) 0.035(4) -0.033(5) 0.019(3) -0.069(7)
Cl6 0.054(3) 0.055(2) 0.038(3) 0.0119(18) -0.011(2) -0.030(2)
Cl7 0.101(9) 0.034(2) 0.093(5) 0.012(3) -0.080(6) -0.031(5)
Cl8 0.087(7) 0.039(4) 0.035(3) 0.005(3) -0.003(3) -0.021(3)
Cl9 0.064(6) 0.136(10) 0.092(12) -0.012(7) -0.013(6) -0.065(6)
Cl10 0.048(2) 0.039(2) 0.0401(16) -0.0034(12) -0.0199(16) -0.0069(18)
Cl11 0.066(4) 0.052(3) 0.083(6) -0.022(3) 0.026(4) -0.029(3)
Cl12 0.050(2) 0.0577(18) 0.059(3) -0.017(2) -0.0314(19) -0.0041(16)
Cl13 0.0365(4) 0.0367(4) 0.0440(4) 0.0117(3) -0.0125(3) -0.0053(3)
Cl14 0.0340(4) 0.0452(5) 0.0490(5) 0.0061(4) -0.0070(3) -0.0045(3)
Cl15 0.0576(5) 0.0313(4) 0.0618(6) 0.0112(4) -0.0138(4) 0.0080(4)

loop_
_atom_type_symbol
_atom_type_description
_atom_type_scat_dispersion_real
_atom_type_scat_dispersion_imag
_atom_type_scat_source
C C 0.0033 0.0016 'International Tables Vol C Tables 4.2.6.8 and 6.1.1.4'
H H 0.0000 0.0000 'International Tables Vol C Tables 4.2.6.8 and 6.1.1.4'
B B 0.0013 0.0007 'International Tables Vol C Tables 4.2.6.8 and 6.1.1.4'
N N 0.0061 0.0033 'International Tables Vol C Tables 4.2.6.8 and 6.1.1.4'
O O 0.0106 0.0060 'International Tables Vol C Tables 4.2.6.8 and 6.1.1.4'
Cl Cl 0.1484 0.1585 'International Tables Vol C Tables 4.2.6.8 and 6.1.1.4'

loop_
_geom_angle_atom_site_label_1
_geom_angle_atom_site_label_2
_geom_angle_atom_site_label_3
_geom_angle
_geom_angle_site_symmetry_1
_geom_angle_site_symmetry_3
_geom_angle_publ_flag
N1 C1 C2 118.9(2) . . ?
N1 C1 C8 115.4(2) . . ?
C2 C1 C8 125.6(2) . . ?
C1 C2 C7 118.6(2) . . ?
C1 C2 C3 123.2(2) . . ?
C7 C2 C3 118.2(2) . . ?
C4 C3 C2 121.3(2) . . ?
C4 C3 H1 119.4 . . ?
C2 C3 H1 119.4 . . ?
C3 C4 C5 122.0(2) . 2_676 ?
C3 C4 H2 119.0 . . ?
C5 C4 H2 119.0 2_676 . ?
C6 C5 C7 118.4(2) . . ?
C6 C5 C4 122.7(2) . 2_676 ?
C7 C5 C4 118.8(2) . 2_676 ?
N1 C6 C5 119.3(2) . . ?
N1 C6 C14 115.7(2) . . ?
C5 C6 C14 124.9(2) . . ?
C2 C7 C5 120.3(2) . . ?
C2 C7 C7 120.5(3) . 2_676 ?
C5 C7 C7 119.2(3) . 2_676 ?
C9 C8 C13 117.1(2) . . ?
C9 C8 C1 118.4(2) . . ?
C13 C8 C1 124.5(2) . . ?
O2 C9 C10 119.0(2) . . ?
O2 C9 C8 119.5(2) . . ?
C10 C9 C8 121.5(2) . . ?
C11 C10 C9 119.9(2) . . ?
C11 C10 H3 120.1 . . ?
C9 C10 H3 120.1 . . ?
C10 C11 C12 120.1(2) . . ?
C10 C11 H4 119.9 . . ?
C12 C11 H4 119.9 . . ?
C13 C12 C11 120.0(2) . . ?
C13 C12 H5 120.0 . . ?
C11 C12 H5 120.0 . . ?
C12 C13 C8 121.2(2) . . ?
C12 C13 H6 119.4 . . ?
C8 C13 H6 119.4 . . ?
C19 C14 C15 118.3(2) . . ?
C19 C14 C6 123.8(2) . . ?
C15 C14 C6 117.9(2) . . ?
O1 C15 C16 120.0(2) . . ?
O1 C15 C14 119.0(2) . . ?
C16 C15 C14 120.9(2) . . ?
C17 C16 C15 119.4(2) . . ?
C17 C16 H7 120.3 . . ?
C15 C16 H7 120.3 . . ?
C16 C17 C18 120.7(2) . . ?
C16 C17 H8 119.6 . . ?
C18 C17 H8 119.6 . . ?
C19 C18 C17 119.6(2) . . ?
C19 C18 H9 120.2 . . ?
C17 C18 H9 120.2 . . ?
C18 C19 C14 120.5(2) . . ?
C18 C19 H10 119.7 . . ?
C14 C19 H10 119.7 . . ?
C25 C20 C21 116.5(2) . . ?
C25 C20 B1 124.5(2) . . ?
C21 C20 B1 118.9(2) . . ?
C22 C21 C20 121.5(3) . . ?
C22 C21 H11 119.2 . . ?
C20 C21 H11 119.2 . . ?
C23 C22 C21 120.6(3) . . ?
C23 C22 H12 119.7 . . ?
C21 C22 H12 119.7 . . ?
C22 C23 C24 119.6(3) . . ?
C22 C23 H13 120.2 . . ?
C24 C23 H13 120.2 . . ?
C23 C24 C25 119.4(3) . . ?
C23 C24 H14 120.3 . . ?
C25 C24 H14 120.3 . . ?
C20 C25 C24 122.4(3) . . ?
C20 C25 H15 118.8 . . ?
C24 C25 H15 118.8 . . ?
C1 N1 C6 124.0(2) . . ?
C1 N1 B1 118.9(2) . . ?
C6 N1 B1 116.73(19) . . ?
C15 O1 B1 111.94(19) . . ?
C9 O2 B1 113.95(19) . . ?
O2 B1 O1 104.4(2) . . ?
O2 B1 C20 114.7(2) . . ?
O1 B1 C20 114.8(2) . . ?
O2 B1 N1 106.27(19) . . ?
O1 B1 N1 106.0(2) . . ?
C20 B1 N1 109.93(19) . . ?
Cl3 C26 Cl2 120.9(5) . . ?
Cl3 C26 Cl1 111.7(5) . . ?
Cl2 C26 Cl1 106.3(4) . . ?
Cl3 C26 H16 105.6 . . ?
Cl2 C26 H16 105.6 . . ?
Cl1 C26 H16 105.6 . . ?
Cl6 C27 Cl5 117.1(6) . . ?
Cl10 C27 Cl11 115.9(6) . . ?
Cl7 C27 Cl8 111.5(7) . . ?
Cl7 C27 Cl9 107.6(5) . . ?
Cl8 C27 Cl9 106.9(9) . . ?
Cl10 C27 Cl12 109.0(4) . . ?
Cl11 C27 Cl12 109.1(6) . . ?
Cl6 C27 Cl4 108.9(4) . . ?
Cl5 C27 Cl4 104.4(6) . . ?
Cl10 C27 H17 107.5 . . ?
Cl11 C27 H17 107.5 . . ?
Cl12 C27 H17 107.5 . . ?
Cl7 C27 H18 110.3 . . ?
Cl8 C27 H18 110.3 . . ?
Cl9 C27 H18 110.3 . . ?
Cl6 C27 H19 108.7 . . ?
Cl5 C27 H19 108.7 . . ?
Cl4 C27 H19 108.7 . . ?
Cl13 C28 Cl14 110.63(18) . . ?
Cl13 C28 Cl15 109.94(18) . . ?
Cl14 C28 Cl15 108.96(17) . . ?
Cl13 C28 H20 109.1 . . ?
Cl14 C28 H20 109.1 . . ?
Cl15 C28 H20 109.1 . . ?
C26 Cl1 Cl12 164.0(4) . . ?
C27 Cl12 Cl1 132.3(5) . . ?

loop_
_geom_bond_atom_site_label_1
_geom_bond_atom_site_label_2
_geom_bond_distance
_geom_bond_site_symmetry_2
_geom_bond_publ_flag
C1 N1 1.356(3) . ?
C1 C2 1.417(3) . ?
C1 C8 1.476(3) . ?
C2 C7 1.419(3) . ?
C2 C3 1.434(3) . ?
C3 C4 1.351(3) . ?
C3 H1 0.9300 . ?
C4 C5 1.426(3) 2_676 ?
C4 H2 0.9300 . ?
C5 C6 1.411(3) . ?
C5 C7 1.419(3) . ?
C5 C4 1.426(3) 2_676 ?
C6 N1 1.360(3) . ?
C6 C14 1.475(3) . ?
C7 C7 1.440(5) 2_676 ?
C8 C9 1.408(3) . ?
C8 C13 1.409(3) . ?
C9 O2 1.353(3) . ?
C9 C10 1.388(4) . ?
C10 C11 1.377(4) . ?
C10 H3 0.9300 . ?
C11 C12 1.395(4) . ?
C11 H4 0.9300 . ?
C12 C13 1.383(4) . ?
C12 H5 0.9300 . ?
C13 H6 0.9300 . ?
C14 C19 1.399(3) . ?
C14 C15 1.402(3) . ?
C15 O1 1.357(3) . ?
C15 C16 1.389(3) . ?
C16 C17 1.377(4) . ?
C16 H7 0.9300 . ?
C17 C18 1.394(4) . ?
C17 H8 0.9300 . ?
C18 C19 1.388(3) . ?
C18 H9 0.9300 . ?
C19 H10 0.9300 . ?
C20 C25 1.391(4) . ?
C20 C21 1.401(4) . ?
C20 B1 1.614(4) . ?
C21 C22 1.393(4) . ?
C21 H11 0.9300 . ?
C22 C23 1.370(5) . ?
C22 H12 0.9300 . ?
C23 C24 1.388(4) . ?
C23 H13 0.9300 . ?
C24 C25 1.396(4) . ?
C24 H14 0.9300 . ?
C25 H15 0.9300 . ?
N1 B1 1.632(3) . ?
O1 B1 1.458(3) . ?
O2 B1 1.451(3) . ?
C26 Cl3 1.583(9) . ?
C26 Cl2 1.710(9) . ?
C26 Cl1 1.861(8) . ?
C26 H16 0.9800 . ?
C27 Cl6 1.630(9) . ?
C27 Cl10 1.657(8) . ?
C27 Cl5 1.691(14) . ?
C27 Cl11 1.714(12) . ?
C27 Cl7 1.745(10) . ?
C27 Cl8 1.781(16) . ?
C27 Cl9 1.773(11) . ?
C27 Cl12 1.840(8) . ?
C27 Cl4 1.913(8) . ?
C27 H17 0.9800 . ?
C27 H18 0.9800 . ?
C27 H19 0.9800 . ?
C28 Cl13 1.754(3) . ?
C28 Cl14 1.764(3) . ?
C28 Cl15 1.768(3) . ?
C28 H20 0.9800 . ?
Cl1 Cl12 2.424(8) . ?

loop_
_geom_torsion_atom_site_label_1
_geom_torsion_atom_site_label_2
_geom_torsion_atom_site_label_3
_geom_torsion_atom_site_label_4
_geom_torsion
_geom_torsion_site_symmetry_1
_geom_torsion_site_symmetry_2
_geom_torsion_site_symmetry_3
_geom_torsion_site_symmetry_4
_geom_torsion_publ_flag
N1 C1 C2 C7 1.0(3) . . . . ?
C8 C1 C2 C7 179.5(2) . . . . ?
N1 C1 C2 C3 -177.2(2) . . . . ?
C8 C1 C2 C3 1.3(4) . . . . ?
C1 C2 C3 C4 179.6(2) . . . . ?
C7 C2 C3 C4 1.4(3) . . . . ?
C2 C3 C4 C5 -3.8(4) . . . 2_676 ?
C7 C5 C6 N1 -4.0(3) . . . . ?
C4 C5 C6 N1 173.2(2) 2_676 . . . ?
C7 C5 C6 C14 178.9(2) . . . . ?
C4 C5 C6 C14 -3.9(4) 2_676 . . . ?
C1 C2 C7 C5 1.9(3) . . . . ?
C3 C2 C7 C5 -179.8(2) . . . . ?
C1 C2 C7 C7 -177.6(2) . . . 2_676 ?
C3 C2 C7 C7 0.8(4) . . . 2_676 ?
C6 C5 C7 C2 -0.5(3) . . . . ?
C4 C5 C7 C2 -177.8(2) 2_676 . . . ?
C6 C5 C7 C7 179.0(2) . . . 2_676 ?
C4 C5 C7 C7 1.7(4) 2_676 . . 2_676 ?
N1 C1 C8 C9 30.5(3) . . . . ?
C2 C1 C8 C9 -148.0(2) . . . . ?
N1 C1 C8 C13 -147.3(2) . . . . ?
C2 C1 C8 C13 34.2(4) . . . . ?
C13 C8 C9 O2 173.8(2) . . . . ?
C1 C8 C9 O2 -4.2(3) . . . . ?
C13 C8 C9 C10 -5.6(4) . . . . ?
C1 C8 C9 C10 176.4(2) . . . . ?
O2 C9 C10 C11 -175.5(2) . . . . ?
C8 C9 C10 C11 3.8(4) . . . . ?
C9 C10 C11 C12 0.5(4) . . . . ?
C10 C11 C12 C13 -2.8(4) . . . . ?
C11 C12 C13 C8 0.9(4) . . . . ?
C9 C8 C13 C12 3.2(3) . . . . ?
C1 C8 C13 C12 -178.9(2) . . . . ?
N1 C6 C14 C19 145.3(2) . . . . ?
C5 C6 C14 C19 -37.5(4) . . . . ?
N1 C6 C14 C15 -34.6(3) . . . . ?
C5 C6 C14 C15 142.6(2) . . . . ?
C19 C14 C15 O1 -172.6(2) . . . . ?
C6 C14 C15 O1 7.4(3) . . . . ?
C19 C14 C15 C16 7.5(4) . . . . ?
C6 C14 C15 C16 -172.6(2) . . . . ?
O1 C15 C16 C17 175.7(2) . . . . ?
C14 C15 C16 C17 -4.4(4) . . . . ?
C15 C16 C17 C18 -1.2(4) . . . . ?
C16 C17 C18 C19 3.6(4) . . . . ?
C17 C18 C19 C14 -0.3(4) . . . . ?
C15 C14 C19 C18 -5.1(4) . . . . ?
C6 C14 C19 C18 175.0(2) . . . . ?
C25 C20 C21 C22 0.1(4) . . . . ?
B1 C20 C21 C22 -177.7(3) . . . . ?
C20 C21 C22 C23 0.0(4) . . . . ?
C21 C22 C23 C24 -0.7(4) . . . . ?
C22 C23 C24 C25 1.2(4) . . . . ?
C21 C20 C25 C24 0.4(4) . . . . ?
B1 C20 C25 C24 178.2(2) . . . . ?
C23 C24 C25 C20 -1.1(4) . . . . ?
C2 C1 N1 C6 -5.8(3) . . . . ?
C8 C1 N1 C6 175.5(2) . . . . ?
C2 C1 N1 B1 167.4(2) . . . . ?
C8 C1 N1 B1 -11.3(3) . . . . ?
C5 C6 N1 C1 7.3(3) . . . . ?
C14 C6 N1 C1 -175.3(2) . . . . ?
C5 C6 N1 B1 -166.0(2) . . . . ?
C14 C6 N1 B1 11.4(3) . . . . ?
C16 C15 O1 B1 -137.2(2) . . . . ?
C14 C15 O1 B1 42.8(3) . . . . ?
C10 C9 O2 B1 137.1(2) . . . . ?
C8 C9 O2 B1 -42.2(3) . . . . ?
C9 O2 B1 O1 167.79(19) . . . . ?
C9 O2 B1 C20 -65.7(3) . . . . ?
C9 O2 B1 N1 56.0(3) . . . . ?
C15 O1 B1 O2 -172.50(19) . . . . ?
C15 O1 B1 C20 61.0(3) . . . . ?
C15 O1 B1 N1 -60.5(2) . . . . ?
C25 C20 B1 O2 130.9(2) . . . . ?
C21 C20 B1 O2 -51.4(3) . . . . ?
C25 C20 B1 O1 -108.1(3) . . . . ?
C21 C20 B1 O1 69.5(3) . . . . ?
C25 C20 B1 N1 11.2(3) . . . . ?
C21 C20 B1 N1 -171.1(2) . . . . ?
C1 N1 B1 O2 -29.5(3) . . . . ?
C6 N1 B1 O2 144.2(2) . . . . ?
C1 N1 B1 O1 -140.2(2) . . . . ?
C6 N1 B1 O1 33.5(3) . . . . ?
C1 N1 B1 C20 95.2(2) . . . . ?
C6 N1 B1 C20 -91.1(2) . . . . ?
Cl3 C26 Cl1 Cl12 -59.0(13) . . . . ?
Cl2 C26 Cl1 Cl12 167.2(9) . . . . ?
Cl6 C27 Cl12 Cl1 172.3(9) . . . . ?
Cl10 C27 Cl12 Cl1 177.1(4) . . . . ?
Cl5 C27 Cl12 Cl1 -48.3(7) . . . . ?
Cl11 C27 Cl12 Cl1 -55.4(7) . . . . ?
Cl7 C27 Cl12 Cl1 179.0(5) . . . . ?
Cl8 C27 Cl12 Cl1 -58.1(5) . . . . ?
Cl9 C27 Cl12 Cl1 180(2) . . . . ?
Cl4 C27 Cl12 Cl1 -165.4(5) . . . . ?
